data_5910159
loop_
_publ_author_name
'Wyckoff, R. W. G.'

_publ_section_title
;
Page 467 & 468 from the Structure of Crystals, vol. 3 by Wyckoff R W G. 
published by Interscience Publishers, Inc. in 1951 
;
_journal_name_full 'The Structure of Crystals'
_journal_page_first 467
_journal_page_last 468
_journal_volume 3
_journal_year 1951
_chemical_formula_structural P4N4F8
_chemical_formula_sum 'F8 N4 P4'
_space_group_IT_number 14
_symmetry_cell_setting monoclinic
_symmetry_Int_Tables_number 14
_symmetry_space_group_name_Hall '-P 2yab'
_symmetry_space_group_name_H-M 'P 1 21/a 1'
_audit_creation_date 2006-20-07
_audit_creation_method
;
Page 467 & 468 from the Structure of Crystals, vol. 3 by Wyckoff R W G. 
published by Interscience Publishers, Inc. in 1951 
;
_audit_update_record 'created by Girish Upreti, Portland State University'
_cell_angle_alpha 90
_cell_angle_beta 109.30
_cell_angle_gamma 90
_cell_length_a 7.40
_cell_length_b 13.83
_cell_length_c 5.16
_cell_volume 498.407
_cod_original_sg_symbol_H-M 'P 21/a '
_cod_original_formula_sum 'P4 N4 F8'
_cod_database_code 5910159

loop_
_symmetry_equiv_pos_as_xyz
x,y,z
-x+1/2,y+1/2,-z
-x,-y,-z
x+1/2,-y+1/2,z

loop_
_atom_site_fract_x
_atom_site_fract_y
_atom_site_fract_z
_atom_site_label
0.19300 0.07580 0.31360 P1
0.18770 -0.11250 0.07650 P2
0.00030 0.12160 0.15620 N1
0.24750 -0.02230 0.24790 N2
0.34690 -0.13770 -0.03840 F1
0.20380 -0.19600 0.26820 F2
0.22080 0.08250 0.62100 F3
0.34530 0.14530 0.30060 F4
